data_7237074
loop_
_publ_author_name
'Yao, Shu-Li'
'Zheng, Teng-Fei'
'Tian, Xue-Mei'
'Liu, Sui-Jun'
'Cao, Chen'
'Zhu, Ze-Hao'
'Chen, Yong-Qiang'
'Chen, Jing-Lin'
'Wen, He-Rui'

_publ_section_title
;
 Dicarboxylate-induced structural diversity of luminescent ZnII/CdII
 coordination polymers derived from V-shaped bis-benzimidazole
;
_journal_issue 38
_journal_name_full CrystEngComm
_journal_page_first 5822
_journal_paper_doi 10.1039/C8CE01261J
_journal_volume 20
_journal_year 2018
_chemical_formula_moiety '0.25(C112 H72 N16 O16 Zn4)'
_chemical_formula_sum 'C28 H18 N4 O4 Zn'
_chemical_formula_weight 539.85
_space_group_crystal_system orthorhombic
_space_group_IT_number 68
_space_group_name_Hall '-C 2a 2ac'
_space_group_name_H-M_alt 'C c c a :2'
_atom_sites_solution_hydrogens geom
_audit_creation_date 2018-06-03
_audit_creation_method
;
Olex2 1.2
(compiled 2018.05.29 svn.r3508 for OlexSys, GUI svn.r5506)
;
_audit_update_record
;
2018-06-03 deposited with the CCDC.
2018-09-03 downloaded from the CCDC.
;
_cell_angle_alpha 90
_cell_angle_beta 90
_cell_angle_gamma 90
_cell_formula_units_Z 8
_cell_length_a 14.1420(9)
_cell_length_b 16.0637(10)
_cell_length_c 19.8005(13)
_cell_measurement_reflns_used 9188
_cell_measurement_temperature 297(2)
_cell_measurement_theta_max 27.50
_cell_measurement_theta_min 3.27
_cell_volume 4498.1(5)
_computing_cell_refinement 'SAINT v8.34A (Bruker, 2013)'
_computing_data_collection 'Bruker APEX2'
_computing_data_reduction 'SAINT v8.34A (Bruker, 2013)'
_computing_molecular_graphics 'Olex2 (Dolomanov et al., 2009)'
_computing_publication_material 'Olex2 (Dolomanov et al., 2009)'
_computing_structure_refinement 'ShelXL (Sheldrick, 2015)'
_computing_structure_solution 'SHELXS-97 (Sheldrick, 1990)'
_diffrn_ambient_temperature 297.15
_diffrn_measured_fraction_theta_full 0.998
_diffrn_measured_fraction_theta_max 0.996
_diffrn_measurement_device_type 'CCD area detector'
_diffrn_measurement_method 'phi and omega scans'
_diffrn_radiation_monochromator graphite
_diffrn_radiation_type MoK\a
_diffrn_radiation_wavelength 0.71073
_diffrn_reflns_av_R_equivalents 0.0252
_diffrn_reflns_av_unetI/netI 0.0111
_diffrn_reflns_Laue_measured_fraction_full 0.998
_diffrn_reflns_Laue_measured_fraction_max 0.996
_diffrn_reflns_limit_h_max 18
_diffrn_reflns_limit_h_min -18
_diffrn_reflns_limit_k_max 20
_diffrn_reflns_limit_k_min -19
_diffrn_reflns_limit_l_max 25
_diffrn_reflns_limit_l_min -25
_diffrn_reflns_number 37488
_diffrn_reflns_point_group_measured_fraction_full 0.998
_diffrn_reflns_point_group_measured_fraction_max 0.996
_diffrn_reflns_theta_full 25.242
_diffrn_reflns_theta_max 27.534
_diffrn_reflns_theta_min 3.266
_exptl_absorpt_coefficient_mu 1.139
_exptl_absorpt_correction_T_max 0.7562
_exptl_absorpt_correction_T_min 0.7264
_exptl_absorpt_correction_type multi-scan
_exptl_absorpt_process_details SADABS
_exptl_crystal_colour colorless
_exptl_crystal_density_diffrn 1.594
_exptl_crystal_density_method 'not measured'
_exptl_crystal_description block
_exptl_crystal_F_000 2208
_exptl_crystal_size_max 0.3
_exptl_crystal_size_mid 0.29
_exptl_crystal_size_min 0.26
_refine_diff_density_max 0.493
_refine_diff_density_min -0.327
_refine_diff_density_rms 0.067
_refine_ls_extinction_method none
_refine_ls_goodness_of_fit_ref 1.053
_refine_ls_hydrogen_treatment constr
_refine_ls_matrix_type full
_refine_ls_number_parameters 162
_refine_ls_number_reflns 2590
_refine_ls_number_restraints 0
_refine_ls_restrained_S_all 1.053
_refine_ls_R_factor_all 0.0462
_refine_ls_R_factor_gt 0.0395
_refine_ls_shift/su_max 0.001
_refine_ls_shift/su_mean 0.000
_refine_ls_structure_factor_coef Fsqd
_refine_ls_weighting_details 'w=1/[\s^2^(Fo^2^)+(0.0534P)^2^+9.6351P] where P=(Fo^2^+2Fc^2^)/3'
_refine_ls_weighting_scheme calc
_refine_ls_wR_factor_gt 0.1026
_refine_ls_wR_factor_ref 0.1080
_reflns_Friedel_coverage 0.000
_reflns_number_gt 2291
_reflns_number_total 2590
_reflns_threshold_expression 'I > 2\s(I)'
_cod_data_source_file c8ce01261j2.cif
_cod_data_source_block 1
_cod_original_sg_symbol_Hall '-C 2b 2bc'
_cod_original_sg_symbol_H-M 'C c c e'
_cod_database_code 7237074
_shelx_shelxl_version_number 2017/1
_shelx_space_group_comment
;
The symmetry employed for this shelxl refinement is uniquely defined
by the following loop, which should always be used as a source of
symmetry information in preference to the above space-group names.
They are only intended as comments.
;
_shelx_estimated_absorpt_t_max 0.756
_shelx_estimated_absorpt_t_min 0.726
_olex2_refinement_description
;
1. Fixed Uiso
 At 1.2 times of:
  All C(H) groups
2.a Aromatic/amide H refined with riding coordinates:
 C2(H2), C5(H5), C8(H8), C9(H9), C10(H10), C11(H11), C12(H12), C13(H13),
 C14(H14), C3(H3), C4(H4)
;
_olex2_submission_special_instructions 'No special instructions were received'

loop_
_space_group_symop_operation_xyz
'x, y, z'
'-x, -y+1/2, z'
'x, -y+1/2, -z+1/2'
'-x, y, -z+1/2'
'x+1/2, y+1/2, z'
'-x+1/2, -y+1, z'
'x+1/2, -y+1, -z+1/2'
'-x+1/2, y+1/2, -z+1/2'
'-x, -y, -z'
'x, y-1/2, -z'
'-x, y-1/2, z-1/2'
'x, -y, z-1/2'
'-x+1/2, -y+1/2, -z'
'x+1/2, y, -z'
'-x+1/2, y, z-1/2'
'x+1/2, -y+1/2, z-1/2'

loop_
_atom_site_label
_atom_site_type_symbol
_atom_site_fract_x
_atom_site_fract_y
_atom_site_fract_z
_atom_site_U_iso_or_equiv
_atom_site_adp_type
_atom_site_occupancy
_atom_site_site_symmetry_order
_atom_site_calc_flag
_atom_site_refinement_flags_posn
_atom_site_refinement_flags_adp
_atom_site_refinement_flags_occupancy
Zn1 Zn 0.500000 0.250000 1.06111(2) 0.02809(13) Uani 1 2 d S T P
O1 O 0.52404(15) 0.33545(12) 1.12724(9) 0.0464(5) Uani 1 1 d . . .
O2 O 0.50185(17) 0.45252(15) 1.06990(9) 0.0569(6) Uani 1 1 d . . .
N1 N 0.60053(13) 0.21574(11) 0.99334(9) 0.0286(4) Uani 1 1 d . . .
N2 N 0.68984(13) 0.14157(11) 0.92335(9) 0.0278(4) Uani 1 1 d . . .
C1 C 0.50391(15) 0.45886(14) 1.18918(11) 0.0286(4) Uani 1 1 d . . .
C2 C 0.500000 0.4157(2) 1.250000 0.0296(6) Uani 1 2 d S T P
H2 H 0.500002 0.357815 1.250000 0.036 Uiso 1 2 calc RS T P
C5 C 0.62688(16) 0.14052(13) 0.97469(11) 0.0293(4) Uani 1 1 d . . .
H5 H 0.604566 0.091956 0.994683 0.035 Uiso 1 1 calc R . .
C6 C 0.64802(16) 0.27043(14) 0.95058(11) 0.0286(4) Uani 1 1 d . . .
C7 C 0.70555(15) 0.22473(14) 0.90667(11) 0.0281(4) Uani 1 1 d . . .
C8 C 0.76471(17) 0.26324(15) 0.85998(12) 0.0352(5) Uani 1 1 d . . .
H8 H 0.805118 0.233009 0.832203 0.042 Uiso 1 1 calc R . .
C9 C 0.75979(19) 0.34907(16) 0.85739(14) 0.0426(6) Uani 1 1 d . . .
H9 H 0.798419 0.377503 0.827170 0.051 Uiso 1 1 calc R . .
C10 C 0.69878(19) 0.39436(16) 0.89862(14) 0.0429(6) Uani 1 1 d . . .
H10 H 0.695592 0.451838 0.893486 0.051 Uiso 1 1 calc R . .
C11 C 0.64316(18) 0.35675(14) 0.94665(13) 0.0362(5) Uani 1 1 d . . .
H11 H 0.604199 0.387489 0.975104 0.043 Uiso 1 1 calc R . .
C12 C 0.750000 0.000000 0.92346(15) 0.0273(6) Uani 1 2 d S T P
H12 H 0.750001 0.000000 0.970424 0.033 Uiso 1 2 calc RS T P
C13 C 0.72399(17) 0.07090(14) 0.81789(11) 0.0321(5) Uani 1 1 d . . .
H13 H 0.706904 0.118683 0.794342 0.039 Uiso 1 1 calc R . .
C14 C 0.750000 0.000000 0.78360(15) 0.0340(7) Uani 1 2 d S T P
H14 H 0.750000 0.000000 0.736636 0.041 Uiso 1 2 calc RS T P
C15 C 0.72351(14) 0.07034(13) 0.88805(10) 0.0269(4) Uani 1 1 d . . .
C16 C 0.51037(16) 0.41361(16) 1.12259(12) 0.0338(5) Uani 1 1 d . . .
C3 C 0.50224(16) 0.54544(15) 1.18961(13) 0.0336(5) Uiso 1 1 d . . .
H3 H 0.502638 0.574511 1.148996 0.040 Uiso 1 1 calc R . .
C4 C 0.500000 0.5885(2) 1.250000 0.0364(7) Uiso 1 2 d S T P
H4 H 0.499999 0.646438 1.250001 0.044 Uiso 1 2 calc RS T P

loop_
_atom_site_aniso_label
_atom_site_aniso_U_11
_atom_site_aniso_U_22
_atom_site_aniso_U_33
_atom_site_aniso_U_23
_atom_site_aniso_U_13
_atom_site_aniso_U_12
Zn1 0.0372(2) 0.0249(2) 0.0222(2) 0.000 0.000 0.00511(14)
O1 0.0628(12) 0.0395(10) 0.0369(9) -0.0131(8) -0.0098(9) 0.0083(9)
O2 0.0918(17) 0.0504(12) 0.0283(9) 0.0015(8) -0.0070(9) -0.0059(11)
N1 0.0329(9) 0.0262(8) 0.0269(9) 0.0011(7) 0.0011(7) 0.0053(7)
N2 0.0318(9) 0.0238(9) 0.0278(9) 0.0027(7) 0.0036(7) 0.0049(7)
C1 0.0297(10) 0.0299(11) 0.0263(10) -0.0018(8) -0.0023(8) -0.0001(9)
C2 0.0316(15) 0.0239(14) 0.0333(15) 0.000 -0.0037(12) 0.000
C5 0.0363(11) 0.0250(10) 0.0266(10) 0.0042(8) 0.0021(9) 0.0049(9)
C6 0.0293(10) 0.0264(10) 0.0300(10) 0.0012(8) -0.0044(9) 0.0028(8)
C7 0.0299(10) 0.0266(10) 0.0278(10) 0.0036(8) -0.0032(8) 0.0030(8)
C8 0.0343(12) 0.0382(13) 0.0331(11) 0.0056(9) 0.0008(10) 0.0006(9)
C9 0.0409(13) 0.0421(14) 0.0447(14) 0.0138(11) -0.0029(11) -0.0112(11)
C10 0.0473(14) 0.0264(11) 0.0549(16) 0.0079(11) -0.0064(12) -0.0061(10)
C11 0.0402(13) 0.0255(11) 0.0430(13) -0.0023(9) -0.0037(10) 0.0021(9)
C12 0.0312(15) 0.0277(14) 0.0232(13) 0.000 0.000 0.0035(12)
C13 0.0374(12) 0.0317(11) 0.0272(10) 0.0035(9) -0.0017(9) 0.0032(9)
C14 0.0438(18) 0.0363(17) 0.0219(14) 0.000 0.000 0.0010(14)
C15 0.0259(10) 0.0270(10) 0.0278(10) -0.0006(8) 0.0025(8) 0.0034(8)
C16 0.0367(12) 0.0363(12) 0.0284(11) -0.0050(9) -0.0027(9) -0.0017(9)

loop_
_atom_type_symbol
_atom_type_description
_atom_type_scat_dispersion_real
_atom_type_scat_dispersion_imag
_atom_type_scat_source
C C 0.0030 0.0020 'International Tables Vol C Tables 4.2.6.8 and 6.1.1.4'
H H 0.0000 0.0000 'International Tables Vol C Tables 4.2.6.8 and 6.1.1.4'
N N 0.0060 0.0030 'International Tables Vol C Tables 4.2.6.8 and 6.1.1.4'
O O 0.0110 0.0060 'International Tables Vol C Tables 4.2.6.8 and 6.1.1.4'
Zn Zn 0.2840 1.4300 'International Tables Vol C Tables 4.2.6.8 and 6.1.1.4'

loop_
_geom_angle_atom_site_label_1
_geom_angle_atom_site_label_2
_geom_angle_atom_site_label_3
_geom_angle
_geom_angle_site_symmetry_1
_geom_angle_site_symmetry_3
O1 Zn1 O1 94.41(12) . 2_655
O1 Zn1 N1 121.22(8) . .
O1 Zn1 N1 112.30(8) 2_655 .
O1 Zn1 N1 112.30(8) . 2_655
O1 Zn1 N1 121.22(8) 2_655 2_655
N1 Zn1 N1 97.29(10) 2_655 .
C16 O1 Zn1 128.77(17) . .
C5 N1 Zn1 129.18(16) . .
C5 N1 C6 105.77(19) . .
C6 N1 Zn1 124.63(15) . .
C5 N2 C7 107.17(18) . .
C5 N2 C15 125.45(18) . .
C7 N2 C15 126.94(18) . .
C2 C1 C16 121.3(2) . .
C2 C1 C3 119.5(2) . .
C3 C1 C16 119.2(2) . .
C1 C2 C1 120.2(3) . 4_657
C1 C2 H2 119.9 4_657 .
C1 C2 H2 119.9 . .
N1 C5 N2 112.69(19) . .
N1 C5 H5 123.7 . .
N2 C5 H5 123.7 . .
N1 C6 C7 109.10(19) . .
N1 C6 C11 129.7(2) . .
C11 C6 C7 121.2(2) . .
N2 C7 C6 105.25(19) . .
N2 C7 C8 132.8(2) . .
C8 C7 C6 121.9(2) . .
C7 C8 H8 122.0 . .
C9 C8 C7 116.0(2) . .
C9 C8 H8 122.0 . .
C8 C9 H9 119.0 . .
C8 C9 C10 122.0(2) . .
C10 C9 H9 119.0 . .
C9 C10 H10 119.0 . .
C11 C10 C9 122.0(2) . .
C11 C10 H10 119.0 . .
C6 C11 H11 121.7 . .
C10 C11 C6 116.7(2) . .
C10 C11 H11 121.7 . .
C15 C12 H12 120.5 6_645 .
C15 C12 H12 120.5 . .
C15 C12 C15 119.0(3) . 6_645
C14 C13 H13 120.4 . .
C14 C13 C15 119.3(2) . .
C15 C13 H13 120.4 . .
C13 C14 C13 120.9(3) . 6_645
C13 C14 H14 119.6 6_645 .
C13 C14 H14 119.6 . .
C12 C15 N2 120.0(2) . .
C12 C15 C13 120.8(2) . .
C13 C15 N2 119.18(19) . .
O1 C16 C1 114.9(2) . .
O2 C16 O1 125.5(2) . .
O2 C16 C1 119.6(2) . .
C1 C3 H3 119.8 . .
C4 C3 C1 120.4(3) . .
C4 C3 H3 119.8 . .
C3 C4 C3 119.9(3) 4_657 .
C3 C4 H4 120.1 4_657 .
C3 C4 H4 120.1 . .

loop_
_geom_bond_atom_site_label_1
_geom_bond_atom_site_label_2
_geom_bond_distance
_geom_bond_site_symmetry_2
Zn1 O1 1.9273(18) .
Zn1 O1 1.9273(18) 2_655
Zn1 N1 2.0310(18) 2_655
Zn1 N1 2.0310(18) .
O1 C16 1.274(3) .
O2 C16 1.222(3) .
N1 C5 1.317(3) .
N1 C6 1.393(3) .
N2 C5 1.351(3) .
N2 C7 1.394(3) .
N2 C15 1.423(3) .
C1 C2 1.391(3) .
C1 C16 1.508(3) .
C1 C3 1.391(3) .
C2 H2 0.9300 .
C5 H5 0.9300 .
C6 C7 1.399(3) .
C6 C11 1.390(3) .
C7 C8 1.392(3) .
C8 H8 0.9300 .
C8 C9 1.382(3) .
C9 H9 0.9300 .
C9 C10 1.393(4) .
C10 H10 0.9300 .
C10 C11 1.374(4) .
C11 H11 0.9300 .
C12 H12 0.9300 .
C12 C15 1.382(3) 6_645
C12 C15 1.381(3) .
C13 H13 0.9300 .
C13 C14 1.376(3) .
C13 C15 1.389(3) .
C14 H14 0.9300 .
C3 H3 0.9300 .
C3 C4 1.382(3) .
C4 H4 0.9300 .

loop_
_geom_torsion_atom_site_label_1
_geom_torsion_atom_site_label_2
_geom_torsion_atom_site_label_3
_geom_torsion_atom_site_label_4
_geom_torsion
_geom_torsion_site_symmetry_1
_geom_torsion_site_symmetry_4
Zn1 O1 C16 O2 -19.9(4) . .
Zn1 O1 C16 C1 159.59(17) . .
Zn1 N1 C5 N2 173.88(15) . .
Zn1 N1 C6 C7 -174.57(14) . .
Zn1 N1 C6 C11 4.2(3) . .
N1 C6 C7 N2 1.1(2) . .
N1 C6 C7 C8 -177.2(2) . .
N1 C6 C11 C10 -179.8(2) . .
N2 C7 C8 C9 179.2(2) . .
C1 C3 C4 C3 -1.11(15) . 4_657
C2 C1 C16 O1 -8.6(3) . .
C2 C1 C16 O2 170.9(2) . .
C2 C1 C3 C4 2.2(3) . .
C5 N1 C6 C7 -1.4(2) . .
C5 N1 C6 C11 177.3(2) . .
C5 N2 C7 C6 -0.5(2) . .
C5 N2 C7 C8 177.6(2) . .
C5 N2 C15 C12 -44.6(3) . .
C5 N2 C15 C13 131.7(2) . .
C6 N1 C5 N2 1.1(3) . .
C6 C7 C8 C9 -3.0(3) . .
C7 N2 C5 N1 -0.4(3) . .
C7 N2 C15 C12 144.1(2) . .
C7 N2 C15 C13 -39.7(3) . .
C7 C6 C11 C10 -1.2(4) . .
C7 C8 C9 C10 -0.5(4) . .
C8 C9 C10 C11 3.2(4) . .
C9 C10 C11 C6 -2.3(4) . .
C11 C6 C7 N2 -177.7(2) . .
C11 C6 C7 C8 4.0(3) . .
C14 C13 C15 N2 -175.32(17) . .
C14 C13 C15 C12 0.9(3) . .
C15 N2 C5 N1 -173.2(2) . .
C15 N2 C7 C6 172.2(2) . .
C15 N2 C7 C8 -9.8(4) . .
C15 C12 C15 N2 175.7(2) 6_645 .
C15 C12 C15 C13 -0.44(15) 6_645 .
C15 C13 C14 C13 -0.44(15) . 6_645
C16 C1 C2 C1 178.6(2) . 4_657
C16 C1 C3 C4 -177.52(18) . .
C3 C1 C2 C1 -1.09(14) . 4_657
C3 C1 C16 O1 171.1(2) . .
C3 C1 C16 O2 -9.3(3) . .
